data_7112150
loop_
_publ_author_name
'Teresa Eaton'
'Jian Lin'
'Justin N. Cross'
'Jared T. Stritzinger'
'Thomas E. Albrecht-Schmitt'

_publ_section_title
;
 Th(VO3)2(SeO3) and Ln(VO3)2(IO3) (Ln = Ce, Pr, Nd, Sm, and Eu): unusual
 cases of aliovalent substitution
;
_journal_name_full Chem.Commun.
_journal_page_first 3668
_journal_paper_doi 10.1039/c4cc00537f
_journal_volume 50
_journal_year 2014
_chemical_formula_moiety Th(VO3)2(SeO3)
_chemical_formula_sum 'O9 Se Th V2'
_chemical_formula_weight 556.88
_chemical_melting_point ?
_chemical_name_common 'Thorium vanadate selenite'
_chemical_name_systematic
; 
 ? 
;
_space_group_IT_number 57
_symmetry_cell_setting orthorhombic
_symmetry_space_group_name_Hall '-P 2c 2b'
_symmetry_space_group_name_H-M 'P b c m'
_atom_sites_solution_hydrogens none
_atom_sites_solution_primary direct
_atom_sites_solution_secondary difmap
_audit_creation_method SHELXL-97
_cell_angle_alpha 90.00
_cell_angle_beta 90.00
_cell_angle_gamma 90.00
_cell_formula_units_Z 4
_cell_length_a 6.839(2)
_cell_length_b 14.481(5)
_cell_length_c 7.149(3)
_cell_measurement_reflns_used 1522
_cell_measurement_temperature 100(2)
_cell_measurement_theta_max 27.510
_cell_measurement_theta_min 2.81
_cell_volume 708.0(4)
_computing_cell_refinement 'smart saint'
_computing_data_collection smart
_computing_data_reduction SAINT
_computing_molecular_graphics 'SHELXS-97 (Sheldrick, 1997)'
_computing_publication_material 'SHELXCIF-97 (Sheldrick, 2000)'
_computing_structure_refinement 'SHELXS-97 (Sheldrick, 1997)'
_computing_structure_solution 'SHELXS-97 (Sheldrick, 1997)'
_diffrn_ambient_temperature 100(2)
_diffrn_detector_area_resol_mean 0
_diffrn_measured_fraction_theta_full 0.985
_diffrn_measured_fraction_theta_max 0.985
_diffrn_measurement_device_type 'BRUKER apex II'
_diffrn_measurement_method '0.5 wide w/ exposures'
_diffrn_radiation_monochromator 'Quazar optics'
_diffrn_radiation_source 'Imus microfocused'
_diffrn_radiation_type MoK\a
_diffrn_radiation_wavelength 0.71073
_diffrn_reflns_av_R_equivalents 0.0396
_diffrn_reflns_av_sigmaI/netI 0.0368
_diffrn_reflns_limit_h_max 8
_diffrn_reflns_limit_h_min -7
_diffrn_reflns_limit_k_max 18
_diffrn_reflns_limit_k_min -16
_diffrn_reflns_limit_l_max 9
_diffrn_reflns_limit_l_min -9
_diffrn_reflns_number 3371
_diffrn_reflns_theta_full 27.51
_diffrn_reflns_theta_max 27.51
_diffrn_reflns_theta_min 2.81
_exptl_absorpt_coefficient_mu 28.701
_exptl_absorpt_correction_T_max 0.866
_exptl_absorpt_correction_T_min 0.842
_exptl_absorpt_correction_type numerical
_exptl_absorpt_process_details shelxprep
_exptl_crystal_colour yellow
_exptl_crystal_density_diffrn 5.224
_exptl_crystal_density_meas ?
_exptl_crystal_density_method 'not measured'
_exptl_crystal_description Prism
_exptl_crystal_F_000 968
_exptl_crystal_size_max 0.020
_exptl_crystal_size_mid 0.005
_exptl_crystal_size_min 0.005
_refine_diff_density_max 3.309
_refine_diff_density_min -1.299
_refine_diff_density_rms 0.291
_refine_ls_extinction_method none
_refine_ls_goodness_of_fit_ref 1.057
_refine_ls_hydrogen_treatment none
_refine_ls_matrix_type full
_refine_ls_number_parameters 71
_refine_ls_number_reflns 866
_refine_ls_number_restraints 0
_refine_ls_restrained_S_all 1.057
_refine_ls_R_factor_all 0.0316
_refine_ls_R_factor_gt 0.0239
_refine_ls_shift/su_max 0.000
_refine_ls_shift/su_mean 0.000
_refine_ls_structure_factor_coef Fsqd
_refine_ls_weighting_details 'calc w=1/[\s^2^(Fo^2^)+(0.0243P)^2^+0.0000P] where P=(Fo^2^+2Fc^2^)/3'
_refine_ls_weighting_scheme calc
_refine_ls_wR_factor_gt 0.0503
_refine_ls_wR_factor_ref 0.0530
_reflns_number_gt 736
_reflns_number_total 866
_reflns_threshold_expression >2sigma(I)
_cod_data_source_file c4cc00537f2.cif
_cod_data_source_block ThV2SeO9
_cod_depositor_comments
;
The following automatic conversions were performed:

'_chemical_melting_point' value 'N/A' was changed to '?' - the value
is undefined or not given.

Automatic conversion script
Id: cif_fix_values 2281 2013-09-26 08:29:07Z andrius 

The following automatic conversions were performed:

'_exptl_crystal_density_meas' value 'N/A' was changed to '?' - the
value is perceived as not measured.

Automatic conversion script
Id: cif_fix_values 3008 2015-01-20 13:52:24Z robertas 
;
_cod_original_sg_symbol_H-M Pbcm
_cod_database_code 7112150

loop_
_symmetry_equiv_pos_as_xyz
'x, y, z'
'-x, -y, z+1/2'
'-x, y+1/2, -z+1/2'
'x, -y+1/2, -z'
'-x, -y, -z'
'x, y, -z-1/2'
'x, -y-1/2, z-1/2'
'-x, y-1/2, z'

loop_
_atom_site_label
_atom_site_type_symbol
_atom_site_fract_x
_atom_site_fract_y
_atom_site_fract_z
_atom_site_U_iso_or_equiv
_atom_site_adp_type
_atom_site_occupancy
_atom_site_symmetry_multiplicity
_atom_site_calc_flag
_atom_site_refinement_flags
Th1 Th 0.85570(5) 0.04456(2) 0.2500 0.00538(11) Uani 1 2 d S
Se1 Se 1.30794(13) -0.04362(7) 0.2500 0.0086(2) Uani 1 2 d S
V1 V 0.4372(2) -0.2500 0.0000 0.0055(3) Uani 1 2 d S
V2 V 0.8013(2) -0.22954(11) 0.2500 0.0073(4) Uani 1 2 d S
O1 O 1.1731(6) 0.0106(3) 0.0750(6) 0.0078(10) Uani 1 1 d .
O2 O 1.5219(9) 0.0132(5) 0.2500 0.0127(16) Uani 1 2 d S
O3 O 0.3008(6) -0.1598(3) -0.0487(7) 0.0080(10) Uani 1 1 d .
O4 O 0.5119(9) -0.2798(4) -0.2500 0.0074(14) Uani 1 2 d S
O5 O 0.7218(9) -0.2500 0.0000 0.0105(15) Uani 1 2 d S
O6 O 0.9711(9) -0.3101(5) 0.2500 0.0119(16) Uani 1 2 d S
O7 O 0.9020(9) -0.1255(5) 0.2500 0.0113(15) Uani 1 2 d S

loop_
_atom_site_aniso_label
_atom_site_aniso_U_11
_atom_site_aniso_U_22
_atom_site_aniso_U_33
_atom_site_aniso_U_23
_atom_site_aniso_U_13
_atom_site_aniso_U_12
Th1 0.00492(17) 0.00607(18) 0.00514(19) 0.000 0.000 0.00021(14)
Se1 0.0073(5) 0.0098(5) 0.0087(5) 0.000 0.000 0.0012(4)
V1 0.0062(8) 0.0054(8) 0.0047(8) 0.0008(7) 0.000 0.000
V2 0.0070(8) 0.0084(9) 0.0066(9) 0.000 0.000 0.0004(6)
O1 0.008(2) 0.010(2) 0.006(3) 0.002(2) 0.0019(18) 0.0019(18)
O2 0.005(3) 0.024(4) 0.009(4) 0.000 0.000 -0.004(3)
O3 0.010(2) 0.010(2) 0.004(3) -0.001(2) -0.0029(18) 0.0071(17)
O4 0.006(3) 0.009(4) 0.007(4) 0.000 0.000 -0.001(2)
O5 0.008(3) 0.015(4) 0.008(4) -0.007(3) 0.000 0.000
O6 0.007(3) 0.017(4) 0.012(4) 0.000 0.000 0.002(3)
O7 0.018(4) 0.008(4) 0.008(4) 0.000 0.000 0.003(3)

loop_
_atom_type_symbol
_atom_type_description
_atom_type_scat_dispersion_real
_atom_type_scat_dispersion_imag
_atom_type_scat_source
O O 0.0106 0.0060 'International Tables Vol C Tables 4.2.6.8 and 6.1.1.4'
V V 0.3005 0.5294 'International Tables Vol C Tables 4.2.6.8 and 6.1.1.4'
Se Se -0.0929 2.2259 'International Tables Vol C Tables 4.2.6.8 and 6.1.1.4'
Th Th -7.2400 8.8979 'International Tables Vol C Tables 4.2.6.8 and 6.1.1.4'

loop_
_geom_angle_atom_site_label_1
_geom_angle_atom_site_label_2
_geom_angle_atom_site_label_3
_geom_angle
_geom_angle_site_symmetry_1
_geom_angle_site_symmetry_3
O2 Th1 O6 130.6(2) 1_455 3_755
O2 Th1 O3 72.82(18) 1_455 2_655
O6 Th1 O3 67.69(16) 3_755 2_655
O2 Th1 O3 72.82(18) 1_455 5_655
O6 Th1 O3 67.69(16) 3_755 5_655
O3 Th1 O3 71.9(2) 2_655 5_655
O2 Th1 O1 81.86(12) 1_455 5_755
O6 Th1 O1 108.76(11) 3_755 5_755
O3 Th1 O1 137.69(15) 2_655 5_755
O3 Th1 O1 68.44(15) 5_655 5_755
O2 Th1 O1 81.86(11) 1_455 2_755
O6 Th1 O1 108.76(11) 3_755 2_755
O3 Th1 O1 68.44(15) 2_655 2_755
O3 Th1 O1 137.69(15) 5_655 2_755
O1 Th1 O1 141.0(2) 5_755 2_755
O2 Th1 O7 86.1(2) 1_455 .
O6 Th1 O7 143.3(2) 3_755 .
O3 Th1 O7 137.02(13) 2_655 .
O3 Th1 O7 137.02(13) 5_655 .
O1 Th1 O7 71.86(11) 5_755 .
O1 Th1 O7 71.86(11) 2_755 .
O2 Th1 O1 142.77(15) 1_455 6_556
O6 Th1 O1 75.57(17) 3_755 6_556
O3 Th1 O1 102.41(15) 2_655 6_556
O3 Th1 O1 142.22(15) 5_655 6_556
O1 Th1 O1 117.86(9) 5_755 6_556
O1 Th1 O1 62.85(17) 2_755 6_556
O7 Th1 O1 72.58(17) . 6_556
O2 Th1 O1 142.77(15) 1_455 .
O6 Th1 O1 75.57(17) 3_755 .
O3 Th1 O1 142.22(15) 2_655 .
O3 Th1 O1 102.41(15) 5_655 .
O1 Th1 O1 62.85(17) 5_755 .
O1 Th1 O1 117.86(9) 2_755 .
O7 Th1 O1 72.58(17) . .
O1 Th1 O1 58.7(2) 6_556 .
O2 Th1 Se1 146.31(19) 1_455 .
O6 Th1 Se1 83.07(15) 3_755 .
O3 Th1 Se1 131.59(11) 2_655 .
O3 Th1 Se1 131.59(11) 5_655 .
O1 Th1 Se1 87.14(10) 5_755 .
O1 Th1 Se1 87.14(10) 2_755 .
O7 Th1 Se1 60.24(15) . .
O1 Th1 Se1 30.75(10) 6_556 .
O1 Th1 Se1 30.75(10) . .
O2 Se1 O1 103.9(2) . .
O2 Se1 O1 103.9(2) . 6_556
O1 Se1 O1 91.8(3) . 6_556
O2 Se1 Th1 128.2(3) . .
O1 Se1 Th1 48.57(14) . .
O1 Se1 Th1 48.57(14) 6_556 .
O3 V1 O3 110.8(3) 4_545 .
O3 V1 O4 97.7(2) 4_545 7_556
O3 V1 O4 99.8(2) . 7_556
O3 V1 O4 99.8(2) 4_545 .
O3 V1 O4 97.7(2) . .
O4 V1 O4 148.9(4) 7_556 .
O3 V1 O5 124.62(16) 4_545 .
O3 V1 O5 124.62(16) . .
O4 V1 O5 74.47(18) 7_556 .
O4 V1 O5 74.47(18) . .
O3 V1 V2 120.40(16) 4_545 7
O3 V1 V2 114.38(17) . 7
O4 V1 V2 110.42(18) 7_556 7
O4 V1 V2 38.58(17) . 7
O5 V1 V2 36.04(3) . 7
O3 V1 V2 114.38(17) 4_545 .
O3 V1 V2 120.40(16) . .
O4 V1 V2 38.58(17) 7_556 .
O4 V1 V2 110.42(18) . .
O5 V1 V2 36.04(3) . .
V2 V1 V2 72.07(5) 7 .
O6 V2 O7 110.6(3) . .
O6 V2 O5 95.26(15) . .
O7 V2 O5 105.19(9) . .
O6 V2 O5 95.26(15) . 6_556
O7 V2 O5 105.19(9) . 6_556
O5 V2 O5 141.8(3) . 6_556
O6 V2 O4 138.8(3) . 7_556
O7 V2 O4 110.6(3) . 7_556
O5 V2 O4 73.98(18) . 7_556
O5 V2 O4 73.98(18) 6_556 7_556
O6 V2 V1 120.16(18) . 6_556
O7 V2 V1 115.07(18) . 6_556
O5 V2 V1 107.51(18) . 6_556
O5 V2 V1 37.27(18) 6_556 6_556
O4 V2 V1 36.85(5) 7_556 6_556
O6 V2 V1 120.16(18) . .
O7 V2 V1 115.07(18) . .
O5 V2 V1 37.27(18) . .
O5 V2 V1 107.51(18) 6_556 .
O4 V2 V1 36.85(5) 7_556 .
V1 V2 V1 70.95(5) 6_556 .
Se1 O1 Th1 125.0(2) . 5_755
Se1 O1 Th1 100.68(19) . .
Th1 O1 Th1 117.15(17) 5_755 .
Se1 O2 Th1 161.9(4) . 1_655
V1 O3 Th1 156.1(3) . 5_655
V1 O4 V1 139.0(4) 6 .
V1 O4 V2 104.57(18) 6 7
V1 O4 V2 104.57(18) . 7
V2 O5 V2 146.6(4) 7 .
V2 O5 V1 106.70(18) 7 .
V2 O5 V1 106.70(18) . .
V2 O6 Th1 164.5(4) . 3_745
V2 O7 Th1 148.1(4) . .

loop_
_geom_bond_atom_site_label_1
_geom_bond_atom_site_label_2
_geom_bond_distance
_geom_bond_site_symmetry_2
Th1 O2 2.328(6) 1_455
Th1 O6 2.415(7) 3_755
Th1 O3 2.450(4) 2_655
Th1 O3 2.450(4) 5_655
Th1 O1 2.465(5) 5_755
Th1 O1 2.465(5) 2_755
Th1 O7 2.483(7) .
Th1 O1 2.553(4) 6_556
Th1 O1 2.553(4) .
Th1 Se1 3.3463(14) .
Se1 O2 1.679(7) .
Se1 O1 1.741(5) .
Se1 O1 1.741(5) 6_556
V1 O3 1.642(4) 4_545
V1 O3 1.642(4) .
V1 O4 1.908(2) 7_556
V1 O4 1.908(2) .
V1 O5 1.947(6) .
V1 V2 3.0794(18) 7
V1 V2 3.0795(18) .
V2 O6 1.646(7) .
V2 O7 1.656(7) .
V2 O5 1.8913(19) .
V2 O5 1.8913(19) 6_556
V2 O4 1.984(6) 7_556
V2 V1 3.0794(18) 6_556
O1 Th1 2.465(5) 5_755
O2 Th1 2.328(6) 1_655
O3 Th1 2.450(4) 5_655
O4 V1 1.908(2) 6
O4 V2 1.984(6) 7
O5 V2 1.8913(19) 7
O6 Th1 2.415(7) 3_745
